data_2216664
loop_
_publ_author_name
'Qin He'
'Bao-Jun Huang'

_publ_section_title
;
 Poly[di-\m~4~-benzene-1,4-dicarboxylato-\m~6~-succinato-dieuropium(III)]
;
_journal_coeditor_code NC2067
_journal_issue 12
_journal_name_full 'Acta Crystallographica Section E'
_journal_page_first m2922
_journal_page_last m2922
_journal_paper_doi 10.1107/S1600536807054414
_journal_volume 63
_journal_year 2007
_chemical_formula_iupac '[Eu2 (C4 H4 O4) (C8 H4 O4)2]'
_chemical_formula_moiety 'C10 H6 Eu O6'
_chemical_formula_sum 'C10 H6 Eu O6'
_chemical_formula_weight 374.11
_chemical_name_systematic
;
Poly[di-\m~4~-benzene-1,4-dicarboxylato-\m~6~-succinato-dieuropium(III)]
;
_space_group_IT_number 61
_symmetry_cell_setting orthorhombic
_symmetry_space_group_name_Hall '-P 2ac 2ab'
_symmetry_space_group_name_H-M 'P b c a'
_atom_sites_solution_hydrogens geom
_atom_sites_solution_primary direct
_atom_sites_solution_secondary difmap
_audit_creation_method SHELXL-97
_cell_angle_alpha 90.00
_cell_angle_beta 90.00
_cell_angle_gamma 90.00
_cell_formula_units_Z 8
_cell_length_a 13.9501(3)
_cell_length_b 6.86960(10)
_cell_length_c 21.8409(4)
_cell_measurement_reflns_used 124
_cell_measurement_temperature 292(2)
_cell_measurement_theta_max 26.7
_cell_measurement_theta_min 3.3
_cell_volume 2093.05(7)
_computing_cell_refinement 'SMART (Bruker, 1998)'
_computing_data_collection 'SMART (Bruker, 1998)'
_computing_data_reduction 'SAINT (Bruker, 1998)'
_computing_molecular_graphics 'SHELXTL (Bruker, 1998)'
_computing_publication_material 'SHELXTL (Bruker, 1998)'
_computing_structure_refinement 'SHELXL97 (Sheldrick, 1997)'
_computing_structure_solution 'SHELXS97 (Sheldrick, 1997)'
_diffrn_ambient_temperature 292(2)
_diffrn_measured_fraction_theta_full 0.982
_diffrn_measured_fraction_theta_max 0.982
_diffrn_measurement_device_type 'Bruker SMART CCD area-detector'
_diffrn_measurement_method '\f and \w scans'
_diffrn_radiation_monochromator graphite
_diffrn_radiation_source 'fine-focus sealed tube'
_diffrn_radiation_type MoK\a
_diffrn_radiation_wavelength 0.71073
_diffrn_reflns_av_R_equivalents 0.0203
_diffrn_reflns_av_sigmaI/netI 0.0181
_diffrn_reflns_limit_h_max 15
_diffrn_reflns_limit_h_min -18
_diffrn_reflns_limit_k_max 9
_diffrn_reflns_limit_k_min -7
_diffrn_reflns_limit_l_max 28
_diffrn_reflns_limit_l_min -28
_diffrn_reflns_number 11756
_diffrn_reflns_theta_full 27.96
_diffrn_reflns_theta_max 27.96
_diffrn_reflns_theta_min 1.86
_diffrn_standards_decay_% 0
_diffrn_standards_interval_time 0
_diffrn_standards_number 0
_exptl_absorpt_coefficient_mu 6.006
_exptl_absorpt_correction_T_max 0.415
_exptl_absorpt_correction_T_min 0.232
_exptl_absorpt_correction_type multi-scan
_exptl_absorpt_process_details '(SADABS; Sheldrick, 1996)'
_exptl_crystal_colour orange
_exptl_crystal_density_diffrn 2.374
_exptl_crystal_density_method 'not measured'
_exptl_crystal_description column
_exptl_crystal_F_000 1416
_exptl_crystal_size_max 0.26
_exptl_crystal_size_mid 0.21
_exptl_crystal_size_min 0.15
_refine_diff_density_max 0.732
_refine_diff_density_min -0.457
_refine_ls_extinction_coef 0.00043(4)
_refine_ls_extinction_expression Fc^*^=kFc[1+0.001xFc^2^\l^3^/sin(2\q)]^-1/4^
_refine_ls_extinction_method SHELXL
_refine_ls_goodness_of_fit_ref 1.104
_refine_ls_hydrogen_treatment constr
_refine_ls_matrix_type full
_refine_ls_number_parameters 155
_refine_ls_number_reflns 2458
_refine_ls_number_restraints 0
_refine_ls_restrained_S_all 1.104
_refine_ls_R_factor_all 0.0207
_refine_ls_R_factor_gt 0.0159
_refine_ls_shift/su_max 0.014
_refine_ls_shift/su_mean 0.001
_refine_ls_structure_factor_coef Fsqd
_refine_ls_weighting_details 'calc w=1/[\s^2^(Fo^2^)+(0.0182P)^2^+0.8889P] where P=(Fo^2^+2Fc^2^)/3'
_refine_ls_weighting_scheme calc
_refine_ls_wR_factor_gt 0.0389
_refine_ls_wR_factor_ref 0.0397
_reflns_number_gt 2083
_reflns_number_total 2458
_reflns_threshold_expression >2sigma(I)
_cod_data_source_file nc2067.cif
_cod_data_source_block I
_cod_original_sg_symbol_H-M Pbca
_cod_database_code 2216664
_cod_database_fobs_code 2216664

loop_
_symmetry_equiv_pos_as_xyz
'x, y, z'
'-x+1/2, -y, z+1/2'
'-x, y+1/2, -z+1/2'
'x+1/2, -y+1/2, -z'
'-x, -y, -z'
'x-1/2, y, -z-1/2'
'x, -y-1/2, z-1/2'
'-x-1/2, y-1/2, z'

loop_
_atom_site_type_symbol
_atom_site_label
_atom_site_fract_x
_atom_site_fract_y
_atom_site_fract_z
_atom_site_U_iso_or_equiv
_atom_site_adp_type
_atom_site_calc_flag
_atom_site_refinement_flags
_atom_site_occupancy
Eu Eu 0.831538(8) 1.019333(16) 0.445256(5) 0.01307(5) Uani d . 1
O O1 0.86262(14) 1.0402(3) 0.55012(7) 0.0207(4) Uani d . 1
O O2 1.00832(12) 0.9242(3) 0.56773(7) 0.0218(4) Uani d . 1
C C1 0.92483(18) 0.9674(3) 0.58479(10) 0.0156(5) Uani d . 1
C C2 0.89791(18) 0.9259(3) 0.65008(10) 0.0175(5) Uani d . 1
C C3 0.8072(2) 0.9723(4) 0.67128(12) 0.0257(6) Uani d . 1
H H3A 0.7629 1.0296 0.6450 0.031 Uiso calc R 1
C C4 0.7821(2) 0.9335(4) 0.73152(11) 0.0278(6) Uani d . 1
H H4A 0.7210 0.9645 0.7455 0.033 Uiso calc R 1
C C5 0.84800(18) 0.8486(4) 0.77108(11) 0.0216(5) Uani d . 1
C C6 0.82002(19) 0.7999(4) 0.83558(11) 0.0231(6) Uani d . 1
C C7 0.9384(2) 0.8024(4) 0.74985(11) 0.0291(6) Uani d . 1
H H7A 0.9828 0.7457 0.7762 0.035 Uiso calc R 1
C C8 0.96347(19) 0.8400(4) 0.68955(11) 0.0280(6) Uani d . 1
H H8A 1.0244 0.8076 0.6755 0.034 Uiso calc R 1
O O3 0.74136(14) 0.8621(3) 0.85578(8) 0.0294(4) Uani d . 1
O O4 0.87738(14) 0.6966(3) 0.86622(8) 0.0312(4) Uani d . 1
O O5 0.66579(12) 0.8740(3) 0.45395(8) 0.0238(4) Uani d . 1
O O6 0.67471(12) 1.1767(2) 0.48308(8) 0.0202(4) Uani d . 1
C C9 0.6250(2) 1.0308(4) 0.46890(13) 0.0231(6) Uani d . 1
C C10 0.5164(2) 1.0421(4) 0.46964(14) 0.0297(6) Uani d . 1
H H10A 0.4897 0.9678 0.4359 0.036 Uiso calc R 1
H H10B 0.4955 1.1762 0.4658 0.036 Uiso calc R 1

loop_
_atom_site_aniso_label
_atom_site_aniso_U_11
_atom_site_aniso_U_22
_atom_site_aniso_U_33
_atom_site_aniso_U_12
_atom_site_aniso_U_13
_atom_site_aniso_U_23
Eu 0.01286(8) 0.01546(8) 0.01090(7) -0.00057(4) 0.00000(4) -0.00124(4)
O1 0.0211(10) 0.0280(10) 0.0130(9) 0.0020(7) -0.0006(7) 0.0010(7)
O2 0.0158(10) 0.0323(10) 0.0173(9) -0.0014(8) 0.0043(7) 0.0021(7)
C1 0.0182(13) 0.0162(12) 0.0124(12) -0.0030(9) 0.0015(10) -0.0021(9)
C2 0.0196(14) 0.0214(12) 0.0117(11) 0.0003(10) 0.0022(10) 0.0024(9)
C3 0.0244(15) 0.0341(15) 0.0185(14) 0.0086(11) 0.0028(11) 0.0071(11)
C4 0.0251(16) 0.0375(16) 0.0209(14) 0.0081(12) 0.0121(12) 0.0045(12)
C5 0.0276(16) 0.0229(13) 0.0142(12) 0.0001(10) 0.0062(11) 0.0017(10)
C6 0.0351(17) 0.0198(13) 0.0143(12) -0.0047(11) 0.0056(11) 0.0016(10)
C7 0.0276(17) 0.0413(17) 0.0184(13) 0.0056(12) 0.0006(12) 0.0100(11)
C8 0.0221(15) 0.0420(17) 0.0200(14) 0.0070(12) 0.0062(12) 0.0070(11)
O3 0.0317(12) 0.0397(12) 0.0170(9) 0.0004(9) 0.0092(8) -0.0031(8)
O4 0.0408(12) 0.0309(11) 0.0219(10) 0.0037(9) 0.0076(9) 0.0101(8)
O5 0.0181(10) 0.0145(9) 0.0388(11) 0.0010(7) 0.0061(8) -0.0017(7)
O6 0.0201(10) 0.0166(9) 0.0241(9) -0.0026(7) 0.0017(7) -0.0017(7)
C9 0.0180(14) 0.0218(14) 0.0295(14) -0.0010(10) 0.0096(12) 0.0012(11)
C10 0.0326(18) 0.0235(14) 0.0331(16) 0.0028(12) 0.0012(13) 0.0018(12)

loop_
_atom_type_symbol
_atom_type_description
_atom_type_scat_dispersion_real
_atom_type_scat_dispersion_imag
_atom_type_scat_source
C C 0.0033 0.0016 'International Tables Vol C Tables 4.2.6.8 and 6.1.1.4'
H H 0.0000 0.0000 'International Tables Vol C Tables 4.2.6.8 and 6.1.1.4'
O O 0.0106 0.0060 'International Tables Vol C Tables 4.2.6.8 and 6.1.1.4'
Eu Eu -0.1578 3.6682 'International Tables Vol C Tables 4.2.6.8 and 6.1.1.4'

loop_
_geom_angle_atom_site_label_1
_geom_angle_atom_site_label_2
_geom_angle_atom_site_label_3
_geom_angle_site_symmetry_1
_geom_angle_site_symmetry_3
_geom_angle
O2 Eu O1 5_776 . 85.98(6)
O2 Eu O3 5_776 2_674 105.14(6)
O1 Eu O3 . 2_674 151.06(6)
O2 Eu O4 5_776 7_575 75.60(6)
O1 Eu O4 . 7_575 134.78(6)
O3 Eu O4 2_674 7_575 74.16(7)
O2 Eu O5 5_776 8_765 79.96(6)
O1 Eu O5 . 8_765 81.94(6)
O4 Eu O5 7_575 8_765 132.70(6)
O2 Eu O6 5_776 8_755 103.61(6)
O3 Eu O6 2_674 8_755 125.96(6)
O4 Eu O6 7_575 8_755 70.09(6)
O3 Eu O5 2_674 . 78.65(6)
O5 Eu O5 8_765 . 113.72(5)
O1 Eu O6 . . 79.48(6)
O5 Eu O6 8_765 . 64.51(5)
O6 Eu O6 8_755 . 105.07(5)
O1 C1 O2 . . 123.7(2)
O1 C1 C2 . . 118.4(2)
O2 C1 C2 . . 117.9(2)
C3 C2 C8 . . 119.5(2)
C3 C2 C1 . . 120.1(2)
C8 C2 C1 . . 120.4(2)
C2 C3 C4 . . 120.2(2)
C2 C3 H3A . . 119.9
C4 C3 H3A . . 119.9
C3 C4 C5 . . 120.3(2)
C3 C4 H4A . . 119.9
C5 C4 H4A . . 119.9
C7 C5 C4 . . 119.5(2)
C7 C5 C6 . . 120.1(2)
C4 C5 C6 . . 120.4(2)
O3 C6 O4 . . 124.0(2)
O3 C6 C5 . . 118.7(2)
O4 C6 C5 . . 117.3(2)
C5 C6 Eu . 7_576 146.06(16)
C5 C7 C8 . . 120.4(2)
C5 C7 H7A . . 119.8
C8 C7 H7A . . 119.8
C7 C8 C2 . . 120.2(2)
C7 C8 H8A . . 119.9
C2 C8 H8A . . 119.9
C6 O3 Eu . 2_675 141.96(17)
C6 O4 Eu . 7_576 124.66(17)
C9 O5 Eu . 8_755 151.43(17)
C9 O5 Eu . . 95.47(15)
Eu O5 Eu 8_755 . 111.98(6)
C9 O6 Eu . 8_765 130.59(17)
C9 O6 Eu . . 93.16(15)
Eu O6 Eu 8_765 . 108.62(6)
O6 C9 O5 . . 119.7(2)
O6 C9 C10 . . 120.5(2)
O5 C9 C10 . . 119.8(2)
O6 C9 Eu . . 61.44(13)
O5 C9 Eu . . 59.14(13)
C10 C9 Eu . . 170.36(19)
C9 C10 C10 . 5_676 106.9(3)
C9 C10 H10A . . 110.3
C10 C10 H10A 5_676 . 110.3
C9 C10 H10B . . 110.3
C10 C10 H10B 5_676 . 110.3
H10A C10 H10B . . 108.6

loop_
_geom_bond_atom_site_label_1
_geom_bond_atom_site_label_2
_geom_bond_site_symmetry_2
_geom_bond_distance
_geom_bond_publ_flag
Eu O1 . 2.3355(16) yes
Eu O2 5_776 2.2851(17) yes
Eu O3 2_674 2.3486(17) yes
Eu O4 7_575 2.3642(17) yes
Eu O5 8_765 2.4440(18) yes
Eu O5 . 2.5257(17) yes
Eu O6 8_755 2.4958(17) yes
Eu O6 . 2.5764(16) yes
Eu Eu 8_755 4.11984(14) ?
O1 C1 . 1.256(3) ?
O2 C1 . 1.258(3) ?
C1 C2 . 1.502(3) ?
C2 C3 . 1.385(4) ?
C2 C8 . 1.388(3) ?
C3 C4 . 1.387(4) ?
C3 H3A . 0.9300 ?
C4 C5 . 1.390(3) ?
C4 H4A . 0.9300 ?
C5 C7 . 1.381(3) ?
C5 C6 . 1.499(3) ?
C6 O3 . 1.258(3) ?
C6 O4 . 1.261(3) ?
C7 C8 . 1.387(3) ?
C7 H7A . 0.9300 ?
C8 H8A . 0.9300 ?
O5 C9 . 1.262(3) ?
O6 C9 . 1.258(3) ?
C9 C10 . 1.517(4) ?
C10 C10 5_676 1.517(6) ?
C10 H10A . 0.9700 ?
C10 H10B . 0.9700 ?
